data_2020515
loop_
_publ_author_name
'Xu, Yang-Rong'
'Yang, Jing-Jing'
'Liu, Juan'
'Hou, Gui-Ge'
'Meng, Qing-Guo'

_publ_section_title
;
 Synthesis and crystal structures of C24-epimeric
 20(<i>R</i>)-ocotillol-type saponins
;
_journal_coeditor_code LF3031
_journal_issue 6
_journal_name_full 'Acta Crystallographica Section C'
_journal_page_first
;
;
_journal_paper_doi 10.1107/S2053229616007270
_journal_volume 72
_journal_year 2016
_chemical_formula_iupac 'C30 H52 O4'
_chemical_formula_moiety 'C30 H52 O4'
_chemical_formula_sum 'C30 H52 O4'
_chemical_formula_weight 476.72
_chemical_name_systematic
;
(20<i>R</i>,24<i>S</i>)-20-24-Epoxydammarane-3\b,12\b,25-triol
;
_space_group_crystal_system monoclinic
_space_group_IT_number 5
_space_group_name_Hall 'C 2y'
_space_group_name_H-M_alt 'C 1 2 1'
_symmetry_space_group_name_Hall 'C 2y'
_symmetry_space_group_name_H-M 'C 1 2 1'
_atom_sites_solution_hydrogens geom
_audit_creation_method SHELXL97
_cell_angle_alpha 90
_cell_angle_beta 91.89(3)
_cell_angle_gamma 90
_cell_formula_units_Z 4
_cell_length_a 23.908(5)
_cell_length_b 7.4853(15)
_cell_length_c 15.363(3)
_cell_measurement_reflns_used 2016
_cell_measurement_temperature 153(2)
_cell_measurement_theta_max 20.157
_cell_measurement_theta_min 3.106
_cell_volume 2747.8(10)
_computing_cell_refinement 'SAINT (Bruker, 2007)'
_computing_data_collection 'APEX2 (Bruker, 2007)'
_computing_data_reduction 'SAINT (Bruker, 2012)'
_computing_molecular_graphics 'DIAMOND (Brandenburg, 2012)'
_computing_publication_material 'publCIF (Westrip, 2010)'
_computing_structure_refinement 'SHELXL2014 (Sheldrick, 2015)'
_computing_structure_solution 'SHELXS97 (Sheldrick, 2008)'
_diffrn_ambient_temperature 153(2)
_diffrn_measured_fraction_theta_full 0.997
_diffrn_measured_fraction_theta_max 0.995
_diffrn_measurement_device_type 'Bruker D8 Venture'
_diffrn_measurement_method '\w scans'
_diffrn_radiation_monochromator graphite
_diffrn_radiation_type MoK\a
_diffrn_radiation_wavelength 0.71073
_diffrn_reflns_av_R_equivalents 0.0318
_diffrn_reflns_limit_h_max 30
_diffrn_reflns_limit_h_min -29
_diffrn_reflns_limit_k_max 9
_diffrn_reflns_limit_k_min -8
_diffrn_reflns_limit_l_max 19
_diffrn_reflns_limit_l_min -19
_diffrn_reflns_number 12854
_diffrn_reflns_theta_full 25.242
_diffrn_reflns_theta_max 27.481
_diffrn_reflns_theta_min 3.106
_exptl_absorpt_coefficient_mu 0.074
_exptl_absorpt_correction_T_max 0.993
_exptl_absorpt_correction_T_min 0.987
_exptl_absorpt_correction_type multi-scan
_exptl_absorpt_process_details '(SADABS; Sheldrick, 2003)'
_exptl_crystal_colour colourless
_exptl_crystal_density_diffrn 1.152
_exptl_crystal_density_method 'not measured'
_exptl_crystal_description block
_exptl_crystal_F_000 1056
_exptl_crystal_size_max 0.18
_exptl_crystal_size_mid 0.15
_exptl_crystal_size_min 0.1
_refine_diff_density_max 0.236
_refine_diff_density_min -0.259
_refine_ls_abs_structure_details
;
Flack <i>x</i> determined using 2072 quotients [(I+)-(I-)]/[(I+)+(I-)]
(Parsons et al., 2013)
;
_refine_ls_abs_structure_Flack -0.2(3)
_refine_ls_extinction_method none
_refine_ls_goodness_of_fit_ref 1.104
_refine_ls_hydrogen_treatment constr
_refine_ls_matrix_type full
_refine_ls_number_parameters 318
_refine_ls_number_reflns 5868
_refine_ls_number_restraints 1
_refine_ls_restrained_S_all 1.104
_refine_ls_R_factor_all 0.0477
_refine_ls_R_factor_gt 0.0445
_refine_ls_shift/su_max 0.000
_refine_ls_shift/su_mean 0.000
_refine_ls_structure_factor_coef Fsqd
_refine_ls_weighting_details 'w=1/[\s^2^(Fo^2^)+(0.0717P)^2^+0.0620P] where P=(Fo^2^+2Fc^2^)/3'
_refine_ls_weighting_scheme calc
_refine_ls_wR_factor_gt 0.1057
_refine_ls_wR_factor_ref 0.1101
_reflns_number_gt 5377
_reflns_number_total 5868
_reflns_threshold_expression 'I > 2\s(I)'
_cod_data_source_file lf3031sup1.cif
_cod_data_source_block III
_cod_database_code 2020515
_shelx_estimated_absorpt_t_min 0.987
_shelx_estimated_absorpt_t_max 0.993

loop_
_space_group_symop_operation_xyz
'x, y, z'
'-x, y, -z'
'x+1/2, y+1/2, z'
'-x+1/2, y+1/2, -z'

loop_
_atom_site_type_symbol
_atom_site_label
_atom_site_fract_x
_atom_site_fract_y
_atom_site_fract_z
_atom_site_U_iso_or_equiv
_atom_site_adp_type
_atom_site_calc_flag
_atom_site_occupancy
O O1 0.99413(5) 0.9474(3) 0.87361(9) 0.0498(4) Uani d 1
H H1 0.9676 0.9100 0.9008 0.075 Uiso calc 1
O O2 0.87969(9) 0.7117(2) 0.32727(10) 0.0617(5) Uani d 1
H H2 0.8733 0.7322 0.2755 0.093 Uiso calc 1
O O3 0.84950(5) 0.8283(2) 0.16378(8) 0.0431(3) Uani d 1
O O4 0.91990(5) 0.8384(2) 0.01194(9) 0.0491(4) Uani d 1
H H4 0.9389 0.8706 0.0545 0.074 Uiso calc 1
C C1 0.94599(7) 0.8202(3) 0.64429(11) 0.0377(4) Uani d 1
H H1A 0.9357 0.7045 0.6203 0.045 Uiso calc 1
H H1B 0.9782 0.8630 0.6137 0.045 Uiso calc 1
C C2 0.96228(8) 0.7980(3) 0.74096(13) 0.0432(4) Uani d 1
H H2A 0.9314 0.7437 0.7706 0.052 Uiso calc 1
H H2B 0.9941 0.7181 0.7466 0.052 Uiso calc 1
C C3 0.97692(7) 0.9736(3) 0.78418(12) 0.0399(4) Uani d 1
H H3 1.0098 1.0193 0.7548 0.048 Uiso calc 1
C C4 0.93143(7) 1.1185(3) 0.77360(11) 0.0383(4) Uani d 1
C C5 0.91274(7) 1.1286(2) 0.67534(11) 0.0314(3) Uani d 1
H H5 0.9461 1.1704 0.6461 0.038 Uiso calc 1
C C6 0.86863(8) 1.2729(3) 0.65535(12) 0.0406(4) Uani d 1
H H6A 0.8325 1.2322 0.6742 0.049 Uiso calc 1
H H6B 0.8783 1.3807 0.6875 0.049 Uiso calc 1
C C7 0.86487(8) 1.3147(3) 0.55794(11) 0.0384(4) Uani d 1
H H7A 0.9002 1.3648 0.5406 0.046 Uiso calc 1
H H7B 0.8361 1.4043 0.5473 0.046 Uiso calc 1
C C8 0.85131(6) 1.1502(2) 0.50126(11) 0.0298(3) Uani d 1
C C9 0.89263(6) 0.9963(2) 0.52833(10) 0.0283(3) Uani d 1
H H9 0.9297 1.0426 0.5149 0.034 Uiso calc 1
C C10 0.89702(6) 0.9508(2) 0.62831(11) 0.0296(3) Uani d 1
C C11 0.88471(8) 0.8324(3) 0.46879(11) 0.0362(4) Uani d 1
H H11A 0.9125 0.7432 0.4853 0.043 Uiso calc 1
H H11B 0.8481 0.7812 0.4779 0.043 Uiso calc 1
C C12 0.88973(8) 0.8754(2) 0.37226(12) 0.0364(4) Uani d 1
H H12 0.9279 0.9156 0.3618 0.044 Uiso calc 1
C C13 0.84898(7) 1.0233(2) 0.34698(11) 0.0306(3) Uani d 1
H H13 0.8116 0.9805 0.3609 0.037 Uiso calc 1
C C14 0.85997(7) 1.1932(2) 0.40215(11) 0.0298(3) Uani d 1
C C15 0.81762(8) 1.3230(3) 0.35862(12) 0.0412(4) Uani d 1
H H15A 0.7804 1.3034 0.3800 0.049 Uiso calc 1
H H15B 0.8284 1.4460 0.3700 0.049 Uiso calc 1
C C16 0.81928(10) 1.2812(3) 0.26141(13) 0.0505(5) Uani d 1
H H16A 0.8418 1.3692 0.2322 0.061 Uiso calc 1
H H16B 0.7818 1.2836 0.2354 0.061 Uiso calc 1
C C17 0.84524(7) 1.0922(3) 0.25209(11) 0.0351(4) Uani d 1
H H17 0.8835 1.1073 0.2325 0.042 Uiso calc 1
C C18 0.78941(7) 1.0985(3) 0.51493(12) 0.0415(4) Uani d 1
H H18A 0.7818 1.1039 0.5758 0.062 Uiso calc 1
H H18B 0.7828 0.9794 0.4939 0.062 Uiso calc 1
H H18C 0.7653 1.1803 0.4835 0.062 Uiso calc 1
C C19 0.84386(8) 0.8585(3) 0.66087(13) 0.0419(4) Uani d 1
H H19A 0.8292 0.7791 0.6167 0.063 Uiso calc 1
H H19B 0.8163 0.9473 0.6734 0.063 Uiso calc 1
H H19C 0.8531 0.7918 0.7128 0.063 Uiso calc 1
C C20 0.81341(7) 0.9776(3) 0.18420(11) 0.0390(4) Uani d 1
C C21 0.75768(9) 0.9071(4) 0.21541(16) 0.0608(7) Uani d 1
H H21A 0.7368 0.8557 0.1672 0.091 Uiso calc 1
H H21B 0.7367 1.0035 0.2394 0.091 Uiso calc 1
H H21C 0.7645 0.8176 0.2593 0.091 Uiso calc 1
C C22 0.80683(9) 1.0677(4) 0.09520(13) 0.0512(5) Uani d 1
H H22A 0.7733 1.1405 0.0917 0.061 Uiso calc 1
H H22B 0.8390 1.1420 0.0836 0.061 Uiso calc 1
C C23 0.80265(8) 0.9125(4) 0.03194(14) 0.0551(6) Uani d 1
H H23A 0.8205 0.9414 -0.0221 0.066 Uiso calc 1
H H23B 0.7639 0.8815 0.0191 0.066 Uiso calc 1
C C24 0.83339(8) 0.7586(3) 0.07947(12) 0.0444(5) Uani d 1
H H24 0.8074 0.6588 0.0865 0.053 Uiso calc 1
C C25 0.88570(8) 0.6914(3) 0.03534(12) 0.0449(5) Uani d 1
C C26 0.91900(11) 0.5621(4) 0.09325(16) 0.0597(6) Uani d 1
H H26A 0.9512 0.5215 0.0633 0.090 Uiso calc 1
H H26B 0.8959 0.4617 0.1070 0.090 Uiso calc 1
H H26C 0.9309 0.6216 0.1461 0.090 Uiso calc 1
C C27 0.86779(11) 0.6000(4) -0.05008(16) 0.0650(7) Uani d 1
H H27A 0.8458 0.6813 -0.0853 0.097 Uiso calc 1
H H27B 0.8459 0.4960 -0.0378 0.097 Uiso calc 1
H H27C 0.9004 0.5653 -0.0807 0.097 Uiso calc 1
C C28 0.95870(10) 1.2960(3) 0.80067(15) 0.0545(5) Uani d 1
H H28A 0.9306 1.3873 0.8025 0.082 Uiso calc 1
H H28B 0.9861 1.3285 0.7592 0.082 Uiso calc 1
H H28C 0.9765 1.2835 0.8573 0.082 Uiso calc 1
C C29 0.88244(8) 1.0848(4) 0.83385(13) 0.0500(5) Uani d 1
H H29A 0.8947 1.1033 0.8933 0.075 Uiso calc 1
H H29B 0.8695 0.9641 0.8266 0.075 Uiso calc 1
H H29C 0.8525 1.1660 0.8193 0.075 Uiso calc 1
C C30 0.91886(7) 1.2706(3) 0.38668(12) 0.0384(4) Uani d 1
H H30A 0.9260 1.2677 0.3256 0.058 Uiso calc 1
H H30B 0.9465 1.2004 0.4178 0.058 Uiso calc 1
H H30C 0.9206 1.3918 0.4070 0.058 Uiso calc 1

loop_
_atom_site_aniso_label
_atom_site_aniso_U_11
_atom_site_aniso_U_22
_atom_site_aniso_U_33
_atom_site_aniso_U_12
_atom_site_aniso_U_13
_atom_site_aniso_U_23
O1 0.0408(7) 0.0750(11) 0.0332(7) 0.0071(8) -0.0052(5) 0.0001(7)
O2 0.1170(14) 0.0284(8) 0.0387(8) 0.0088(8) -0.0128(8) -0.0051(6)
O3 0.0493(7) 0.0485(8) 0.0311(6) 0.0049(7) -0.0029(5) -0.0037(6)
O4 0.0438(7) 0.0687(10) 0.0344(7) -0.0133(7) -0.0029(5) 0.0043(7)
C1 0.0405(8) 0.0353(10) 0.0368(9) 0.0087(8) -0.0048(6) -0.0019(7)
C2 0.0446(9) 0.0435(11) 0.0409(10) 0.0101(9) -0.0080(7) 0.0015(8)
C3 0.0334(8) 0.0547(12) 0.0316(9) 0.0035(9) 0.0001(6) -0.0014(8)
C4 0.0386(9) 0.0456(11) 0.0308(8) 0.0025(8) 0.0036(6) -0.0040(7)
C5 0.0314(7) 0.0326(9) 0.0306(8) -0.0010(7) 0.0051(6) -0.0029(6)
C6 0.0481(10) 0.0364(10) 0.0377(9) 0.0097(8) 0.0062(7) -0.0037(8)
C7 0.0474(9) 0.0291(9) 0.0388(9) 0.0082(8) 0.0043(7) -0.0001(7)
C8 0.0285(7) 0.0282(8) 0.0330(8) 0.0028(7) 0.0050(6) 0.0030(6)
C9 0.0283(7) 0.0263(8) 0.0306(8) 0.0015(7) 0.0029(5) 0.0006(6)
C10 0.0290(7) 0.0286(8) 0.0313(8) 0.0010(7) 0.0018(5) 0.0019(6)
C11 0.0476(9) 0.0246(8) 0.0360(9) 0.0024(8) -0.0039(7) 0.0016(7)
C12 0.0456(9) 0.0282(9) 0.0352(9) 0.0037(8) 0.0003(7) -0.0019(7)
C13 0.0305(8) 0.0287(8) 0.0326(8) -0.0005(7) 0.0028(6) 0.0035(6)
C14 0.0296(7) 0.0264(8) 0.0336(8) 0.0021(7) 0.0042(6) 0.0036(6)
C15 0.0460(9) 0.0371(10) 0.0407(9) 0.0129(9) 0.0047(7) 0.0092(8)
C16 0.0667(13) 0.0440(12) 0.0407(10) 0.0147(11) 0.0017(8) 0.0095(9)
C17 0.0350(8) 0.0376(10) 0.0330(8) 0.0009(8) 0.0024(6) 0.0037(7)
C18 0.0292(8) 0.0544(12) 0.0413(10) 0.0037(8) 0.0061(6) 0.0110(8)
C19 0.0377(8) 0.0478(12) 0.0403(9) -0.0102(8) 0.0013(7) 0.0106(8)
C20 0.0340(8) 0.0488(11) 0.0342(9) -0.0004(8) 0.0015(6) 0.0001(8)
C21 0.0409(10) 0.093(2) 0.0484(12) -0.0172(12) 0.0042(8) -0.0062(12)
C22 0.0490(10) 0.0662(15) 0.0378(10) 0.0083(11) -0.0053(8) 0.0056(9)
C23 0.0421(10) 0.0854(18) 0.0372(10) 0.0037(11) -0.0065(8) -0.0031(10)
C24 0.0418(9) 0.0581(13) 0.0332(9) -0.0101(9) -0.0003(7) -0.0057(8)
C25 0.0463(10) 0.0527(12) 0.0356(9) -0.0062(9) 0.0019(7) -0.0063(8)
C26 0.0674(14) 0.0583(15) 0.0534(13) 0.0075(12) 0.0026(10) -0.0002(11)
C27 0.0707(14) 0.0778(19) 0.0466(12) -0.0098(13) 0.0039(10) -0.0226(11)
C28 0.0671(13) 0.0525(14) 0.0439(11) -0.0052(11) -0.0007(9) -0.0147(10)
C29 0.0442(10) 0.0703(15) 0.0359(10) 0.0153(10) 0.0099(7) 0.0060(9)
C30 0.0389(8) 0.0359(10) 0.0410(9) -0.0074(8) 0.0084(6) 0.0031(8)

loop_
_atom_type_symbol
_atom_type_description
_atom_type_scat_dispersion_real
_atom_type_scat_dispersion_imag
_atom_type_scat_source
C C 0.0033 0.0016 'International Tables Vol C Tables 4.2.6.8 and 6.1.1.4'
H H 0.0000 0.0000 'International Tables Vol C Tables 4.2.6.8 and 6.1.1.4'
O O 0.0106 0.0060 'International Tables Vol C Tables 4.2.6.8 and 6.1.1.4'

loop_
_geom_angle_atom_site_label_1
_geom_angle_atom_site_label_2
_geom_angle_atom_site_label_3
_geom_angle
C3 O1 H1 109.5
C12 O2 H2 109.5
C24 O3 C20 109.28(14)
C25 O4 H4 109.5
H1A C1 H1B 107.8
C2 C1 H1A 109.0
C2 C1 H1B 109.0
C2 C1 C10 113.04(15)
C10 C1 H1A 109.0
C10 C1 H1B 109.0
C1 C2 H2A 109.1
C1 C2 H2B 109.1
H2A C2 H2B 107.9
C3 C2 C1 112.33(17)
C3 C2 H2A 109.1
C3 C2 H2B 109.1
O1 C3 C2 110.93(17)
O1 C3 H3 106.2
O1 C3 C4 112.11(15)
C2 C3 H3 106.2
C2 C3 C4 114.46(15)
C4 C3 H3 106.2
C3 C4 C5 108.34(14)
C28 C4 C3 106.82(16)
C28 C4 C5 109.01(16)
C28 C4 C29 107.74(17)
C29 C4 C3 111.75(17)
C29 C4 C5 112.99(15)
C4 C5 H5 104.4
C6 C5 C4 113.62(14)
C6 C5 H5 104.4
C6 C5 C10 110.84(13)
C10 C5 C4 117.68(15)
C10 C5 H5 104.4
C5 C6 H6A 109.4
C5 C6 H6B 109.4
H6A C6 H6B 108.0
C7 C6 C5 110.98(14)
C7 C6 H6A 109.4
C7 C6 H6B 109.4
C6 C7 H7A 108.9
C6 C7 H7B 108.9
C6 C7 C8 113.28(15)
H7A C7 H7B 107.7
C8 C7 H7A 108.9
C8 C7 H7B 108.9
C7 C8 C9 108.65(13)
C7 C8 C14 110.57(14)
C7 C8 C18 107.91(14)
C9 C8 C14 107.77(12)
C18 C8 C9 112.18(14)
C18 C8 C14 109.77(14)
C8 C9 H9 104.5
C8 C9 C10 116.11(13)
C10 C9 H9 104.5
C11 C9 C8 111.39(13)
C11 C9 H9 104.5
C11 C9 C10 114.24(14)
C1 C10 C5 107.38(13)
C1 C10 C9 108.62(13)
C1 C10 C19 107.12(15)
C5 C10 C9 105.99(13)
C19 C10 C5 114.92(14)
C19 C10 C9 112.58(13)
C9 C11 H11A 108.9
C9 C11 H11B 108.9
H11A C11 H11B 107.7
C12 C11 C9 113.43(15)
C12 C11 H11A 108.9
C12 C11 H11B 108.9
O2 C12 C11 105.83(15)
O2 C12 H12 109.1
O2 C12 C13 114.05(15)
C11 C12 H12 109.1
C13 C12 C11 109.40(15)
C13 C12 H12 109.1
C12 C13 H13 106.8
C12 C13 C14 111.35(13)
C12 C13 C17 120.10(15)
C14 C13 H13 106.8
C17 C13 H13 106.8
C17 C13 C14 104.23(14)
C13 C14 C8 109.62(14)
C13 C14 C30 111.26(14)
C15 C14 C8 116.28(14)
C15 C14 C13 100.57(13)
C15 C14 C30 106.59(15)
C30 C14 C8 111.96(14)
C14 C15 H15A 110.8
C14 C15 H15B 110.8
H15A C15 H15B 108.8
C16 C15 C14 104.92(16)
C16 C15 H15A 110.8
C16 C15 H15B 110.8
C15 C16 H16A 110.2
C15 C16 H16B 110.2
C15 C16 C17 107.44(16)
H16A C16 H16B 108.5
C17 C16 H16A 110.2
C17 C16 H16B 110.2
C13 C17 C16 103.17(14)
C13 C17 H17 107.6
C16 C17 H17 107.6
C20 C17 C13 117.82(16)
C20 C17 C16 112.43(15)
C20 C17 H17 107.6
C8 C18 H18A 109.5
C8 C18 H18B 109.5
C8 C18 H18C 109.5
H18A C18 H18B 109.5
H18A C18 H18C 109.5
H18B C18 H18C 109.5
C10 C19 H19A 109.5
C10 C19 H19B 109.5
C10 C19 H19C 109.5
H19A C19 H19B 109.5
H19A C19 H19C 109.5
H19B C19 H19C 109.5
O3 C20 C17 107.01(13)
O3 C20 C21 109.45(19)
O3 C20 C22 100.98(15)
C21 C20 C17 113.51(16)
C21 C20 C22 111.65(17)
C22 C20 C17 113.32(18)
C20 C21 H21A 109.5
C20 C21 H21B 109.5
C20 C21 H21C 109.5
H21A C21 H21B 109.5
H21A C21 H21C 109.5
H21B C21 H21C 109.5
C20 C22 H22A 111.0
C20 C22 H22B 111.0
H22A C22 H22B 109.0
C23 C22 C20 103.8(2)
C23 C22 H22A 111.0
C23 C22 H22B 111.0
C22 C23 H23A 110.9
C22 C23 H23B 110.9
C22 C23 C24 104.42(16)
H23A C23 H23B 108.9
C24 C23 H23A 110.9
C24 C23 H23B 110.9
O3 C24 C23 105.43(18)
O3 C24 H24 109.2
O3 C24 C25 108.69(14)
C23 C24 H24 109.2
C25 C24 C23 114.92(17)
C25 C24 H24 109.2
O4 C25 C24 110.07(19)
O4 C25 C26 110.21(17)
O4 C25 C27 106.03(18)
C24 C25 C27 108.55(17)
C26 C25 C24 111.73(18)
C26 C25 C27 110.1(2)
C25 C26 H26A 109.5
C25 C26 H26B 109.5
C25 C26 H26C 109.5
H26A C26 H26B 109.5
H26A C26 H26C 109.5
H26B C26 H26C 109.5
C25 C27 H27A 109.5
C25 C27 H27B 109.5
C25 C27 H27C 109.5
H27A C27 H27B 109.5
H27A C27 H27C 109.5
H27B C27 H27C 109.5
C4 C28 H28A 109.5
C4 C28 H28B 109.5
C4 C28 H28C 109.5
H28A C28 H28B 109.5
H28A C28 H28C 109.5
H28B C28 H28C 109.5
C4 C29 H29A 109.5
C4 C29 H29B 109.5
C4 C29 H29C 109.5
H29A C29 H29B 109.5
H29A C29 H29C 109.5
H29B C29 H29C 109.5
C14 C30 H30A 109.5
C14 C30 H30B 109.5
C14 C30 H30C 109.5
H30A C30 H30B 109.5
H30A C30 H30C 109.5
H30B C30 H30C 109.5

loop_
_geom_bond_atom_site_label_1
_geom_bond_atom_site_label_2
_geom_bond_distance
O1 H1 0.8200
O1 C3 1.435(2)
O2 H2 0.8200
O2 C12 1.424(2)
O3 C20 1.453(2)
O3 C24 1.437(2)
O4 H4 0.8200
O4 C25 1.424(3)
C1 H1A 0.9700
C1 H1B 0.9700
C1 C2 1.532(2)
C1 C10 1.539(2)
C2 H2A 0.9700
C2 H2B 0.9700
C2 C3 1.509(3)
C3 H3 0.9800
C3 C4 1.540(3)
C4 C5 1.562(2)
C4 C28 1.532(3)
C4 C29 1.537(3)
C5 H5 0.9800
C5 C6 1.533(2)
C5 C10 1.555(2)
C6 H6A 0.9700
C6 H6B 0.9700
C6 C7 1.529(2)
C7 H7A 0.9700
C7 H7B 0.9700
C7 C8 1.537(2)
C8 C9 1.565(2)
C8 C14 1.577(2)
C8 C18 1.550(2)
C9 H9 0.9800
C9 C10 1.574(2)
C9 C11 1.538(2)
C10 C19 1.544(2)
C11 H11A 0.9700
C11 H11B 0.9700
C11 C12 1.526(2)
C12 H12 0.9800
C12 C13 1.517(2)
C13 H13 0.9800
C13 C14 1.546(2)
C13 C17 1.546(2)
C14 C15 1.540(2)
C14 C30 1.548(2)
C15 H15A 0.9700
C15 H15B 0.9700
C15 C16 1.528(3)
C16 H16A 0.9700
C16 H16B 0.9700
C16 C17 1.554(3)
C17 H17 0.9800
C17 C20 1.533(3)
C18 H18A 0.9600
C18 H18B 0.9600
C18 H18C 0.9600
C19 H19A 0.9600
C19 H19B 0.9600
C19 H19C 0.9600
C20 C21 1.525(3)
C20 C22 1.528(3)
C21 H21A 0.9600
C21 H21B 0.9600
C21 H21C 0.9600
C22 H22A 0.9700
C22 H22B 0.9700
C22 C23 1.515(3)
C23 H23A 0.9700
C23 H23B 0.9700
C23 C24 1.538(3)
C24 H24 0.9800
C24 C25 1.527(3)
C25 C26 1.522(3)
C25 C27 1.529(3)
C26 H26A 0.9600
C26 H26B 0.9600
C26 H26C 0.9600
C27 H27A 0.9600
C27 H27B 0.9600
C27 H27C 0.9600
C28 H28A 0.9600
C28 H28B 0.9600
C28 H28C 0.9600
C29 H29A 0.9600
C29 H29B 0.9600
C29 H29C 0.9600
C30 H30A 0.9600
C30 H30B 0.9600
C30 H30C 0.9600

loop_
_geom_hbond_atom_site_label_D
_geom_hbond_atom_site_label_H
_geom_hbond_atom_site_label_A
_geom_hbond_site_symmetry_A
_geom_hbond_distance_DH
_geom_hbond_distance_HA
_geom_hbond_distance_DA
_geom_hbond_angle_DHA
O1 H1 O4 1_556 0.82 2.15 2.929(2) 158.2
O2 H2 O3 . 0.82 1.93 2.733(2) 166.8
O4 H4 O1 2_756 0.82 2.00 2.783(2) 159.6

loop_
_geom_torsion_atom_site_label_1
_geom_torsion_atom_site_label_2
_geom_torsion_atom_site_label_3
_geom_torsion_atom_site_label_4
_geom_torsion
O1 C3 C4 C5 -176.38(15)
O1 C3 C4 C28 66.3(2)
O1 C3 C4 C29 -51.3(2)
O2 C12 C13 C14 176.51(14)
O2 C12 C13 C17 -61.4(2)
O3 C20 C22 C23 38.47(18)
O3 C24 C25 O4 -70.2(2)
O3 C24 C25 C26 52.6(2)
O3 C24 C25 C27 174.2(2)
C1 C2 C3 O1 -177.67(14)
C1 C2 C3 C4 54.3(2)
C2 C1 C10 C5 53.3(2)
C2 C1 C10 C9 167.55(15)
C2 C1 C10 C19 -70.60(19)
C2 C3 C4 C5 -48.9(2)
C2 C3 C4 C28 -166.20(16)
C2 C3 C4 C29 76.2(2)
C3 C4 C5 C6 -178.13(15)
C3 C4 C5 C10 49.97(19)
C4 C5 C6 C7 163.06(15)
C4 C5 C10 C1 -52.39(18)
C4 C5 C10 C9 -168.35(13)
C4 C5 C10 C19 66.65(19)
C5 C6 C7 C8 57.4(2)
C6 C5 C10 C1 174.46(14)
C6 C5 C10 C9 58.51(16)
C6 C5 C10 C19 -66.49(19)
C6 C7 C8 C9 -50.52(18)
C6 C7 C8 C14 -168.60(14)
C6 C7 C8 C18 71.34(17)
C7 C8 C9 C10 51.79(18)
C7 C8 C9 C11 -175.12(13)
C7 C8 C14 C13 177.17(13)
C7 C8 C14 C15 -69.67(19)
C7 C8 C14 C30 53.19(18)
C8 C9 C10 C1 -170.76(14)
C8 C9 C10 C5 -55.65(16)
C8 C9 C10 C19 70.8(2)
C8 C9 C11 C12 55.06(19)
C8 C14 C15 C16 -156.87(16)
C9 C8 C14 C13 58.56(16)
C9 C8 C14 C15 171.72(14)
C9 C8 C14 C30 -65.42(17)
C9 C11 C12 O2 -178.28(15)
C9 C11 C12 C13 -54.99(19)
C10 C1 C2 C3 -56.7(2)
C10 C5 C6 C7 -61.8(2)
C10 C9 C11 C12 -170.92(14)
C11 C9 C10 C1 57.46(17)
C11 C9 C10 C5 172.57(13)
C11 C9 C10 C19 -61.00(19)
C11 C12 C13 C14 58.21(18)
C11 C12 C13 C17 -179.67(15)
C12 C13 C14 C8 -61.78(17)
C12 C13 C14 C15 175.21(14)
C12 C13 C14 C30 62.61(18)
C12 C13 C17 C16 -158.19(16)
C12 C13 C17 C20 77.3(2)
C13 C14 C15 C16 -38.63(19)
C13 C17 C20 O3 -75.92(18)
C13 C17 C20 C21 44.9(2)
C13 C17 C20 C22 173.67(16)
C14 C8 C9 C10 171.63(13)
C14 C8 C9 C11 -55.28(17)
C14 C13 C17 C16 -32.66(16)
C14 C13 C17 C20 -157.17(14)
C14 C15 C16 C17 19.2(2)
C15 C16 C17 C13 8.28(19)
C15 C16 C17 C20 136.24(17)
C16 C17 C20 O3 164.32(15)
C16 C17 C20 C21 -74.8(2)
C16 C17 C20 C22 53.9(2)
C17 C13 C14 C8 167.33(13)
C17 C13 C14 C15 44.32(16)
C17 C13 C14 C30 -68.29(16)
C17 C20 C22 C23 152.56(16)
C18 C8 C9 C10 -67.43(18)
C18 C8 C9 C11 65.67(18)
C18 C8 C14 C13 -63.89(17)
C18 C8 C14 C15 49.3(2)
C18 C8 C14 C30 172.14(15)
C20 O3 C24 C23 22.66(19)
C20 O3 C24 C25 146.36(17)
C20 C22 C23 C24 -25.6(2)
C21 C20 C22 C23 -77.8(2)
C22 C23 C24 O3 3.0(2)
C22 C23 C24 C25 -116.68(19)
C23 C24 C25 O4 47.7(2)
C23 C24 C25 C26 170.44(18)
C23 C24 C25 C27 -68.0(3)
C24 O3 C20 C17 -157.16(15)
C24 O3 C20 C21 79.44(19)
C24 O3 C20 C22 -38.41(19)
C28 C4 C5 C6 -62.2(2)
C28 C4 C5 C10 165.85(15)
C29 C4 C5 C6 57.5(2)
C29 C4 C5 C10 -74.4(2)
C30 C14 C15 C16 77.51(19)
